data_7714683
loop_
_publ_author_name
'Atta, Sayan'
'Mandal, Amit'
'Saha, Rahul'
'Majumdar, Amit'

_publ_section_title
;
 Reduction of nitrite to nitric oxide and generation of reactive chalcogen
 species by mononuclear Fe(II) and Zn(II) complexes of thiolate and
 selenolate.
;
_journal_issue 3
_journal_name_full 'Dalton transactions (Cambridge, England : 2003)'
_journal_page_first 949
_journal_page_last 965
_journal_paper_doi 10.1039/d3dt03768a
_journal_volume 53
_journal_year 2024
_chemical_formula_moiety 'C21 H21 Br2 N3 O2 Zn'
_chemical_formula_sum 'C21 H21 Br2 N3 O2 Zn'
_chemical_formula_weight 572.60
_space_group_crystal_system triclinic
_space_group_IT_number 2
_space_group_name_Hall '-P 1'
_space_group_name_H-M_alt 'P -1'
_atom_sites_solution_hydrogens geom
_atom_sites_solution_primary dual
_audit_creation_date 2023-05-25
_audit_creation_method
;
Olex2 1.2
(compiled 2018.05.29 svn.r3508 for OlexSys, GUI svn.r5506)
;
_audit_update_record
;
2023-05-26 deposited with the CCDC.	2023-12-11 downloaded from the CCDC.
;
_cell_angle_alpha 96.920(10)
_cell_angle_beta 92.869(10)
_cell_angle_gamma 112.143(8)
_cell_formula_units_Z 2
_cell_length_a 7.734(2)
_cell_length_b 8.957(3)
_cell_length_c 16.769(5)
_cell_measurement_reflns_used 6239
_cell_measurement_temperature 149(2)
_cell_measurement_theta_max 25.71
_cell_measurement_theta_min 2.86
_cell_volume 1062.4(6)
_computing_cell_refinement 'SAINT V8.38A (?, 2016)'
_computing_data_reduction 'SAINT V8.38A (?, 2016)'
_computing_molecular_graphics 'Olex2 (Dolomanov et al., 2009)'
_computing_publication_material 'Olex2 (Dolomanov et al., 2009)'
_computing_structure_refinement 'ShelXL (Sheldrick, 2015)'
_computing_structure_solution 'ShelXT (Sheldrick, 2015)'
_diffrn_ambient_temperature 149.13
_diffrn_measured_fraction_theta_full 0.991
_diffrn_measured_fraction_theta_max 0.988
_diffrn_measurement_device_type 'Bruker D8VENTURE with PHOTON II Detector'
_diffrn_measurement_method 'phi, omega and kappa scan'
_diffrn_radiation_probe x-ray
_diffrn_radiation_type MoK\a
_diffrn_radiation_wavelength 0.71073
_diffrn_reflns_av_R_equivalents 0.0428
_diffrn_reflns_av_unetI/netI 0.0492
_diffrn_reflns_Laue_measured_fraction_full 0.991
_diffrn_reflns_Laue_measured_fraction_max 0.988
_diffrn_reflns_limit_h_max 9
_diffrn_reflns_limit_h_min -9
_diffrn_reflns_limit_k_max 10
_diffrn_reflns_limit_k_min -10
_diffrn_reflns_limit_l_max 20
_diffrn_reflns_limit_l_min -20
_diffrn_reflns_number 10448
_diffrn_reflns_point_group_measured_fraction_full 0.991
_diffrn_reflns_point_group_measured_fraction_max 0.988
_diffrn_reflns_theta_full 25.242
_diffrn_reflns_theta_max 25.718
_diffrn_reflns_theta_min 2.600
_diffrn_source_type Micro-focus
_diffrn_standards_number 0
_exptl_absorpt_coefficient_mu 4.940
_exptl_absorpt_correction_T_max 0.7453
_exptl_absorpt_correction_T_min 0.4585
_exptl_absorpt_correction_type multi-scan
_exptl_absorpt_process_details
;
SADABS-2016/2 (Bruker,2016/2) was used for absorption correction.
wR2(int) was 0.0906 before and 0.0553 after correction.
The Ratio of minimum to maximum transmission is 0.6152.
The \l/2 correction factor is Not present.
;
_exptl_crystal_colour 'pale yellow'
_exptl_crystal_density_diffrn 1.790
_exptl_crystal_density_method 'not measured'
_exptl_crystal_description block
_exptl_crystal_F_000 568
_refine_diff_density_max 2.162
_refine_diff_density_min -0.638
_refine_diff_density_rms 0.118
_refine_ls_extinction_method none
_refine_ls_goodness_of_fit_ref 1.020
_refine_ls_hydrogen_treatment constr
_refine_ls_matrix_type full
_refine_ls_number_parameters 257
_refine_ls_number_reflns 4001
_refine_ls_number_restraints 0
_refine_ls_restrained_S_all 1.020
_refine_ls_R_factor_all 0.0461
_refine_ls_R_factor_gt 0.0399
_refine_ls_shift/su_max 0.001
_refine_ls_shift/su_mean 0.000
_refine_ls_structure_factor_coef Fsqd
_refine_ls_weighting_details 'w=1/[\s^2^(Fo^2^)+(0.0463P)^2^+3.7184P] where P=(Fo^2^+2Fc^2^)/3'
_refine_ls_weighting_scheme calc
_refine_ls_wR_factor_gt 0.1045
_refine_ls_wR_factor_ref 0.1084
_reflns_Friedel_coverage 0.000
_reflns_number_gt 3539
_reflns_number_total 4001
_reflns_threshold_expression 'I > 2\s(I)'
_cod_data_source_file d3dt03768a2.cif
_cod_data_source_block mo_am080223_0m
_cod_depositor_comments 'Adding full bibliography for 7714674--7714686.cif.'
_cod_original_cell_volume 1062.3(5)
_cod_database_code 7714683
_shelx_shelxl_version_number 2018/3
_shelx_space_group_comment
;
The symmetry employed for this shelxl refinement is uniquely defined
by the following loop, which should always be used as a source of
symmetry information in preference to the above space-group names.
They are only intended as comments.
;
_olex2_refinement_description
;
1. Fixed Uiso
 At 1.2 times of:
  All C(H) groups, All C(H,H) groups
 At 1.5 times of:
  All C(H,H,H) groups, All O(H) groups
2. Uiso/Uaniso restraints and constraints
Uanis(C2) = Uanis(C6)
3.a Secondary CH2 refined with riding coordinates:
 C9(H9A,H9B), C10(H10A,H10B), C16(H16A,H16B)
3.b Aromatic/amide H refined with riding coordinates:
 C1(H1A), C3(H3), C6(H6), C12(H12), C13(H13), C14(H14), C15(H15), C18(H18),
 C19(H19), C20(H20), C21(H21)
3.c Tetrahedral OH refined with riding coordinates:
 O1(H1)
3.d Idealised Me refined as rotating group:
 C5(H5A,H5B,H5C)
;
_olex2_submission_special_instructions 'No special instructions were received'

loop_
_space_group_symop_operation_xyz
'x, y, z'
'-x, -y, -z'

loop_
_atom_site_label
_atom_site_type_symbol
_atom_site_fract_x
_atom_site_fract_y
_atom_site_fract_z
_atom_site_U_iso_or_equiv
_atom_site_adp_type
_atom_site_occupancy
_atom_site_site_symmetry_order
_atom_site_calc_flag
_atom_site_refinement_flags_posn
_atom_site_refinement_flags_adp
_atom_site_refinement_flags_occupancy
_atom_site_disorder_assembly
_atom_site_disorder_group
Br1 Br 0.75029(6) 0.73856(5) 0.70385(3) 0.02718(14) Uani 1 1 d . . . . .
Br2 Br 0.69878(6) 0.60459(5) 0.92182(3) 0.02675(14) Uani 1 1 d . . . . .
Zn1 Zn 0.52750(7) 0.63502(5) 0.80089(3) 0.02006(14) Uani 1 1 d . . . . .
O1 O 0.3108(6) 0.7033(5) 0.6591(3) 0.0565(11) Uani 1 1 d . . . . .
H1 H 0.376026 0.742158 0.622360 0.085 Uiso 1 1 calc R . . . .
O2 O 0.4332(7) 0.6990(6) 0.5151(3) 0.0587(12) Uani 1 1 d . . . . .
N1 N 0.2222(5) 0.5481(4) 0.8293(2) 0.0215(8) Uani 1 1 d . . . . .
N2 N 0.4080(5) 0.3824(4) 0.7506(2) 0.0208(7) Uani 1 1 d . . . . .
N3 N 0.4920(5) 0.8536(4) 0.8480(2) 0.0242(8) Uani 1 1 d . . . . .
C1 C 0.3201(10) 0.5605(9) 0.4981(4) 0.0583(17) Uani 1 1 d . . . . .
H1A H 0.314268 0.503647 0.445720 0.070 Uiso 1 1 calc R . . . .
C2 C 0.1949(9) 0.4779(8) 0.5525(3) 0.0469(11) Uani 1 1 d . . . . .
C3 C 0.0666(9) 0.3185(8) 0.5305(4) 0.0520(16) Uani 1 1 d . . . . .
H3 H 0.066709 0.265553 0.477943 0.062 Uiso 1 1 calc R . . . .
C4 C -0.0574(9) 0.2336(8) 0.5777(4) 0.0505(15) Uani 1 1 d . . . . .
C5 C -0.2036(9) 0.0551(7) 0.5501(4) 0.0523(16) Uani 1 1 d . . . . .
H5A H -0.205712 -0.010562 0.593039 0.079 Uiso 1 1 calc GR . . . .
H5B H -0.168081 0.007537 0.501033 0.079 Uiso 1 1 calc GR . . . .
H5C H -0.328502 0.056641 0.539010 0.079 Uiso 1 1 calc GR . . . .
C6 C -0.0572(9) 0.3106(8) 0.6558(3) 0.0469(11) Uani 1 1 d . . . . .
H6 H -0.144317 0.253865 0.690456 0.056 Uiso 1 1 calc R . . . .
C7 C 0.0748(7) 0.4756(6) 0.6838(3) 0.0328(11) Uani 1 1 d . . . . .
C8 C 0.1975(8) 0.5581(7) 0.6329(3) 0.0364(12) Uani 1 1 d . . . . .
C9 C 0.0758(7) 0.5553(6) 0.7691(3) 0.0273(10) Uani 1 1 d . . . . .
H9A H 0.096469 0.671015 0.768047 0.033 Uiso 1 1 calc R . . . .
H9B H -0.049311 0.501451 0.787666 0.033 Uiso 1 1 calc R . . . .
C10 C 0.1804(6) 0.3795(5) 0.8441(3) 0.0234(9) Uani 1 1 d . . . . .
H10A H 0.043100 0.321262 0.843516 0.028 Uiso 1 1 calc R . . . .
H10B H 0.239932 0.381400 0.898061 0.028 Uiso 1 1 calc R . . . .
C11 C 0.2521(6) 0.2901(5) 0.7807(3) 0.0204(9) Uani 1 1 d . . . . .
C12 C 0.1653(6) 0.1229(5) 0.7562(3) 0.0267(10) Uani 1 1 d . . . . .
H12 H 0.056194 0.060087 0.779103 0.032 Uiso 1 1 calc R . . . .
C13 C 0.2401(7) 0.0496(5) 0.6981(3) 0.0310(11) Uani 1 1 d . . . . .
H13 H 0.182282 -0.064477 0.680110 0.037 Uiso 1 1 calc R . . . .
C14 C 0.3995(7) 0.1433(6) 0.6665(3) 0.0301(10) Uani 1 1 d . . . . .
H14 H 0.453442 0.094952 0.626722 0.036 Uiso 1 1 calc R . . . .
C15 C 0.4798(6) 0.3096(5) 0.6939(3) 0.0261(10) Uani 1 1 d . . . . .
H15 H 0.589235 0.374381 0.671839 0.031 Uiso 1 1 calc R . . . .
C16 C 0.2336(6) 0.6591(5) 0.9037(3) 0.0255(9) Uani 1 1 d . . . . .
H16A H 0.293334 0.630028 0.949681 0.031 Uiso 1 1 calc R . . . .
H16B H 0.105788 0.648310 0.915747 0.031 Uiso 1 1 calc R . . . .
C17 C 0.3480(6) 0.8335(5) 0.8926(3) 0.0253(9) Uani 1 1 d . . . . .
C18 C 0.3122(7) 0.9655(6) 0.9287(3) 0.0319(11) Uani 1 1 d . . . . .
H18 H 0.207934 0.949126 0.959148 0.038 Uiso 1 1 calc R . . . .
C19 C 0.4322(8) 1.1225(6) 0.9194(3) 0.0353(12) Uani 1 1 d . . . . .
H19 H 0.411527 1.214728 0.944034 0.042 Uiso 1 1 calc R . . . .
C20 C 0.5799(8) 1.1420(6) 0.8745(3) 0.0343(11) Uani 1 1 d . . . . .
H20 H 0.663527 1.247977 0.867674 0.041 Uiso 1 1 calc R . . . .
C21 C 0.6059(7) 1.0047(6) 0.8390(3) 0.0307(11) Uani 1 1 d . . . . .
H21 H 0.707816 1.018376 0.807358 0.037 Uiso 1 1 calc R . . . .

loop_
_atom_site_aniso_label
_atom_site_aniso_U_11
_atom_site_aniso_U_22
_atom_site_aniso_U_33
_atom_site_aniso_U_23
_atom_site_aniso_U_13
_atom_site_aniso_U_12
Br1 0.0269(2) 0.0250(2) 0.0281(3) 0.00638(18) 0.00738(18) 0.00699(18)
Br2 0.0312(3) 0.0312(2) 0.0220(2) 0.00327(18) 0.00269(17) 0.0170(2)
Zn1 0.0215(3) 0.0159(2) 0.0228(3) 0.00012(19) 0.00400(19) 0.0078(2)
O1 0.055(3) 0.059(3) 0.055(3) 0.007(2) 0.010(2) 0.021(2)
O2 0.057(3) 0.062(3) 0.052(3) 0.020(2) 0.012(2) 0.014(2)
N1 0.0232(19) 0.0229(18) 0.0198(19) -0.0010(15) 0.0016(14) 0.0116(15)
N2 0.0233(18) 0.0172(16) 0.0223(19) 0.0009(14) 0.0027(14) 0.0089(15)
N3 0.026(2) 0.0210(18) 0.027(2) -0.0027(15) -0.0013(15) 0.0130(16)
C1 0.067(4) 0.068(4) 0.047(4) 0.012(3) 0.008(3) 0.033(4)
C2 0.056(3) 0.066(3) 0.036(2) -0.003(2) -0.0120(18) 0.049(2)
C3 0.066(4) 0.056(4) 0.045(4) -0.013(3) -0.015(3) 0.045(3)
C4 0.062(4) 0.061(4) 0.039(3) -0.001(3) -0.008(3) 0.039(3)
C5 0.072(4) 0.041(3) 0.041(3) -0.019(3) -0.024(3) 0.030(3)
C6 0.056(3) 0.066(3) 0.036(2) -0.003(2) -0.0120(18) 0.049(2)
C7 0.043(3) 0.044(3) 0.024(2) 0.000(2) 0.000(2) 0.032(2)
C8 0.041(3) 0.043(3) 0.036(3) 0.002(2) -0.001(2) 0.030(3)
C9 0.028(2) 0.034(2) 0.024(2) 0.0000(19) -0.0012(18) 0.019(2)
C10 0.022(2) 0.023(2) 0.024(2) 0.0038(18) 0.0043(17) 0.0073(18)
C11 0.020(2) 0.021(2) 0.020(2) 0.0010(17) -0.0018(16) 0.0094(17)
C12 0.024(2) 0.021(2) 0.033(3) 0.0036(19) -0.0013(18) 0.0062(18)
C13 0.032(3) 0.018(2) 0.038(3) -0.002(2) -0.005(2) 0.0081(19)
C14 0.038(3) 0.026(2) 0.028(3) -0.0062(19) 0.002(2) 0.017(2)
C15 0.028(2) 0.025(2) 0.024(2) 0.0001(18) 0.0057(18) 0.0106(19)
C16 0.028(2) 0.030(2) 0.022(2) -0.0015(19) 0.0041(18) 0.0165(19)
C17 0.033(2) 0.027(2) 0.020(2) -0.0048(18) -0.0059(18) 0.020(2)
C18 0.041(3) 0.040(3) 0.022(2) -0.005(2) -0.003(2) 0.029(2)
C19 0.052(3) 0.031(3) 0.030(3) -0.009(2) -0.015(2) 0.029(2)
C20 0.045(3) 0.022(2) 0.035(3) -0.003(2) -0.010(2) 0.016(2)
C21 0.032(3) 0.023(2) 0.038(3) -0.001(2) 0.001(2) 0.013(2)

loop_
_atom_type_symbol
_atom_type_description
_atom_type_scat_dispersion_real
_atom_type_scat_dispersion_imag
_atom_type_scat_source
C C 0.0033 0.0016 'International Tables Vol C Tables 4.2.6.8 and 6.1.1.4'
H H 0.0000 0.0000 'International Tables Vol C Tables 4.2.6.8 and 6.1.1.4'
Br Br -0.2901 2.4595 'International Tables Vol C Tables 4.2.6.8 and 6.1.1.4'
N N 0.0061 0.0033 'International Tables Vol C Tables 4.2.6.8 and 6.1.1.4'
O O 0.0106 0.0060 'International Tables Vol C Tables 4.2.6.8 and 6.1.1.4'
Zn Zn 0.2839 1.4301 'International Tables Vol C Tables 4.2.6.8 and 6.1.1.4'

loop_
_geom_angle_atom_site_label_1
_geom_angle_atom_site_label_2
_geom_angle_atom_site_label_3
_geom_angle
_geom_angle_site_symmetry_1
_geom_angle_site_symmetry_3
_geom_angle_publ_flag
Br1 Zn1 Br2 108.51(3) . . ?
N1 Zn1 Br1 147.20(9) . . ?
N1 Zn1 Br2 104.27(9) . . ?
N2 Zn1 Br1 99.72(10) . . ?
N2 Zn1 Br2 96.62(10) . . ?
N2 Zn1 N1 75.41(13) . . ?
N2 Zn1 N3 149.75(14) . . ?
N3 Zn1 Br1 100.10(11) . . ?
N3 Zn1 Br2 98.47(10) . . ?
N3 Zn1 N1 75.53(14) . . ?
C8 O1 H1 109.5 . . ?
C9 N1 Zn1 119.2(3) . . ?
C10 N1 Zn1 103.1(2) . . ?
C10 N1 C9 111.3(3) . . ?
C10 N1 C16 112.5(3) . . ?
C16 N1 Zn1 102.5(3) . . ?
C16 N1 C9 108.0(3) . . ?
C11 N2 Zn1 116.3(3) . . ?
C11 N2 C15 118.4(4) . . ?
C15 N2 Zn1 125.3(3) . . ?
C17 N3 Zn1 115.7(3) . . ?
C21 N3 Zn1 125.1(3) . . ?
C21 N3 C17 119.2(4) . . ?
O2 C1 H1A 118.4 . . ?
O2 C1 C2 123.3(7) . . ?
C2 C1 H1A 118.4 . . ?
C1 C2 C8 120.8(6) . . ?
C3 C2 C1 121.5(6) . . ?
C3 C2 C8 117.7(6) . . ?
C2 C3 H3 117.4 . . ?
C4 C3 C2 125.1(6) . . ?
C4 C3 H3 117.4 . . ?
C3 C4 C5 123.7(6) . . ?
C3 C4 C6 117.8(6) . . ?
C6 C4 C5 118.5(6) . . ?
C4 C5 H5A 109.5 . . ?
C4 C5 H5B 109.5 . . ?
C4 C5 H5C 109.5 . . ?
H5A C5 H5B 109.5 . . ?
H5A C5 H5C 109.5 . . ?
H5B C5 H5C 109.5 . . ?
C4 C6 H6 119.8 . . ?
C4 C6 C7 120.5(6) . . ?
C7 C6 H6 119.8 . . ?
C6 C7 C9 119.7(5) . . ?
C8 C7 C6 119.5(5) . . ?
C8 C7 C9 120.8(5) . . ?
O1 C8 C2 122.6(6) . . ?
O1 C8 C7 118.0(5) . . ?
C7 C8 C2 119.4(5) . . ?
N1 C9 C7 114.4(4) . . ?
N1 C9 H9A 108.6 . . ?
N1 C9 H9B 108.6 . . ?
C7 C9 H9A 108.6 . . ?
C7 C9 H9B 108.6 . . ?
H9A C9 H9B 107.6 . . ?
N1 C10 H10A 109.5 . . ?
N1 C10 H10B 109.5 . . ?
N1 C10 C11 110.9(3) . . ?
H10A C10 H10B 108.1 . . ?
C11 C10 H10A 109.5 . . ?
C11 C10 H10B 109.5 . . ?
N2 C11 C10 115.5(4) . . ?
N2 C11 C12 122.2(4) . . ?
C12 C11 C10 122.3(4) . . ?
C11 C12 H12 120.5 . . ?
C13 C12 C11 118.9(4) . . ?
C13 C12 H12 120.5 . . ?
C12 C13 H13 120.3 . . ?
C14 C13 C12 119.3(4) . . ?
C14 C13 H13 120.3 . . ?
C13 C14 H14 120.6 . . ?
C13 C14 C15 118.9(4) . . ?
C15 C14 H14 120.6 . . ?
N2 C15 C14 122.3(4) . . ?
N2 C15 H15 118.9 . . ?
C14 C15 H15 118.9 . . ?
N1 C16 H16A 109.8 . . ?
N1 C16 H16B 109.8 . . ?
N1 C16 C17 109.6(4) . . ?
H16A C16 H16B 108.2 . . ?
C17 C16 H16A 109.8 . . ?
C17 C16 H16B 109.8 . . ?
N3 C17 C16 115.6(4) . . ?
N3 C17 C18 121.6(4) . . ?
C18 C17 C16 122.8(4) . . ?
C17 C18 H18 120.6 . . ?
C17 C18 C19 118.8(5) . . ?
C19 C18 H18 120.6 . . ?
C18 C19 H19 120.4 . . ?
C20 C19 C18 119.2(4) . . ?
C20 C19 H19 120.4 . . ?
C19 C20 H20 120.5 . . ?
C19 C20 C21 119.0(5) . . ?
C21 C20 H20 120.5 . . ?
N3 C21 C20 122.1(5) . . ?
N3 C21 H21 118.9 . . ?
C20 C21 H21 118.9 . . ?

loop_
_geom_bond_atom_site_label_1
_geom_bond_atom_site_label_2
_geom_bond_distance
_geom_bond_site_symmetry_2
_geom_bond_publ_flag
Br1 Zn1 2.4324(8) . ?
Br2 Zn1 2.4652(9) . ?
Zn1 N1 2.286(4) . ?
Zn1 N2 2.138(4) . ?
Zn1 N3 2.141(4) . ?
O1 H1 0.8400 . ?
O1 C8 1.271(7) . ?
O2 C1 1.207(8) . ?
N1 C9 1.503(6) . ?
N1 C10 1.475(6) . ?
N1 C16 1.476(5) . ?
N2 C11 1.342(6) . ?
N2 C15 1.347(6) . ?
N3 C17 1.341(6) . ?
N3 C21 1.340(6) . ?
C1 H1A 0.9500 . ?
C1 C2 1.425(10) . ?
C2 C3 1.389(9) . ?
C2 C8 1.444(8) . ?
C3 H3 0.9500 . ?
C3 C4 1.339(10) . ?
C4 C5 1.567(9) . ?
C4 C6 1.405(8) . ?
C5 H5A 0.9800 . ?
C5 H5B 0.9800 . ?
C5 H5C 0.9800 . ?
C6 H6 0.9500 . ?
C6 C7 1.448(8) . ?
C7 C8 1.371(8) . ?
C7 C9 1.518(7) . ?
C9 H9A 0.9900 . ?
C9 H9B 0.9900 . ?
C10 H10A 0.9900 . ?
C10 H10B 0.9900 . ?
C10 C11 1.505(6) . ?
C11 C12 1.388(6) . ?
C12 H12 0.9500 . ?
C12 C13 1.380(7) . ?
C13 H13 0.9500 . ?
C13 C14 1.377(7) . ?
C14 H14 0.9500 . ?
C14 C15 1.387(6) . ?
C15 H15 0.9500 . ?
C16 H16A 0.9900 . ?
C16 H16B 0.9900 . ?
C16 C17 1.517(7) . ?
C17 C18 1.390(6) . ?
C18 H18 0.9500 . ?
C18 C19 1.395(8) . ?
C19 H19 0.9500 . ?
C19 C20 1.368(8) . ?
C20 H20 0.9500 . ?
C20 C21 1.389(7) . ?
C21 H21 0.9500 . ?
